data_7222687
loop_
_publ_author_name
'Weil, M.'

_publ_section_title
;
 Preparation and crystal structures of the isotypic compounds Cd X O4 .
 2(H2 O) (X = S, Se)
;
_journal_name_full
;
Zeitschrift fuer Naturforschung, Teil B. Anorganische Chemie, Organische 
Chemie (42,1987-)
;
_journal_page_first 281
_journal_page_last 285
_journal_volume 59
_journal_year 2004
_chemical_formula_sum 'Cd Hg2 O6 S'
_chemical_name_systematic '(Cd (S O4)) (Hg O)2'
_space_group_IT_number 2
_symmetry_space_group_name_Hall '-P 1'
_symmetry_space_group_name_H-M 'P -1'
_cell_angle_alpha 73.224
_cell_angle_beta 66.505
_cell_angle_gamma 63.054
_cell_formula_units_Z 2
_cell_length_a 6.793
_cell_length_b 7.205
_cell_length_c 7.359
_cell_volume 291.875
_citation_journal_id_ASTM ZNBSEN
_cod_data_source_file Weil_ZNBSEN_2004_1129.cif
_cod_data_source_block Cd1Hg2O6S1
_cod_original_cell_volume 291.8748
_cod_original_formula_sum 'Cd1 Hg2 O6 S1'
_cod_database_code 7222687

loop_
_symmetry_equiv_pos_as_xyz
x,y,z
-x,-y,-z

loop_
_atom_site_label
_atom_site_type_symbol
_atom_site_fract_x
_atom_site_fract_y
_atom_site_fract_z
_atom_site_occupancy
_atom_site_U_iso_or_equiv
S1 S+6 0.7936 0.136 0.3021 1 0.0
O2 O-2 0.151 0.4689 0.2635 1 0.0
Hg2 Hg+2 0.33926 0.63714 0.21961 1 0.0
Hg1 Hg+2 0.15855 0.35929 0.7808 1 0.0
O5 O-2 0.6642 0.1748 0.171 1 0.0
O6 O-2 0.6858 0.3098 0.4186 1 0.0
O1 O-2 0.029 0.1091 0.1761 1 0.0
O3 O-2 0.1999 0.0631 0.5636 1 0.0
O4 O-2 0.5502 0.7993 0.1364 1 0.0
Cd1 Cd+2 0.33147 0.13142 0.2217 1 0.0
